data_2210600
loop_
_publ_author_name
'Yathirajan, H. S.'
'Ashalatha, B.'
'Narayana, B.'
'Bindya, S.'
'Bolte, Michael'

_publ_section_title
;
 (2<i>E</i>)-1-(3-Bromo-2-thienyl)-3-(4-chlorophenyl)prop-2-en-1-one, a
 twinned crystal structure
;
_journal_coeditor_code FL2053
_journal_issue 10
_journal_name_full 'Acta Crystallographica Section E'
_journal_page_first o4551
_journal_page_last o4553
_journal_paper_doi 10.1107/S1600536806037305
_journal_volume 62
_journal_year 2006
_chemical_formula_iupac 'C13 H8 Br Cl O S'
_chemical_formula_moiety 'C13 H8 Br Cl O S'
_chemical_formula_sum 'C13 H8 Br Cl O S'
_chemical_formula_weight 327.61
_chemical_name_systematic
;
(2E)-1-(3-Bromo-2-thienyl)-3-(4-chlorophenyl)prop-2-en-1-one
;
_space_group_IT_number 7
_symmetry_cell_setting monoclinic
_symmetry_space_group_name_Hall 'P -2yac'
_symmetry_space_group_name_H-M 'P 1 n 1'
_atom_sites_solution_hydrogens geom
_atom_sites_solution_primary direct
_atom_sites_solution_secondary difmap
_audit_creation_method SHELXL-97
_cell_angle_alpha 90.00
_cell_angle_beta 99.646(9)
_cell_angle_gamma 90.00
_cell_formula_units_Z 4
_cell_length_a 17.955(2)
_cell_length_b 3.9563(3)
_cell_length_c 17.973(2)
_cell_measurement_reflns_used 7620
_cell_measurement_temperature 173(2)
_cell_measurement_theta_max 25.6
_cell_measurement_theta_min 3.8
_cell_volume 1258.7(2)
_computing_cell_refinement X-AREA
_computing_data_collection 'X-AREA (Stoe & Cie, 2001)'
_computing_data_reduction X-AREA
_computing_molecular_graphics 'XP in SHELXTL-Plus (Sheldrick, 1991)'
_computing_publication_material SHELXL97
_computing_structure_refinement 'SHELXL97 (Sheldrick, 1997)'
_computing_structure_solution 'SHELXS97 (Sheldrick, 1997)'
_diffrn_ambient_temperature 173(2)
_diffrn_measured_fraction_theta_full 0.996
_diffrn_measured_fraction_theta_max 0.991
_diffrn_measurement_device_type 'Stoe IPDS-II two-circle'
_diffrn_measurement_method \w
_diffrn_radiation_monochromator graphite
_diffrn_radiation_source 'fine-focus sealed tube'
_diffrn_radiation_type MoK\a
_diffrn_radiation_wavelength 0.71073
_diffrn_reflns_av_R_equivalents 0.0754
_diffrn_reflns_av_sigmaI/netI 0.0539
_diffrn_reflns_limit_h_max 21
_diffrn_reflns_limit_h_min -21
_diffrn_reflns_limit_k_max 4
_diffrn_reflns_limit_k_min -4
_diffrn_reflns_limit_l_max 21
_diffrn_reflns_limit_l_min -21
_diffrn_reflns_number 7621
_diffrn_reflns_theta_full 25.00
_diffrn_reflns_theta_max 25.61
_diffrn_reflns_theta_min 3.81
_diffrn_standards_number 0
_exptl_absorpt_coefficient_mu 3.622
_exptl_absorpt_correction_T_max 0.6704
_exptl_absorpt_correction_T_min 0.3903
_exptl_absorpt_correction_type multi-scan
_exptl_absorpt_process_details '(MULABS; Spek, 2003; Blessing, 1995)'
_exptl_crystal_colour yellow
_exptl_crystal_density_diffrn 1.729
_exptl_crystal_density_method 'not measured'
_exptl_crystal_description plate
_exptl_crystal_F_000 648
_exptl_crystal_size_max 0.32
_exptl_crystal_size_mid 0.24
_exptl_crystal_size_min 0.12
_refine_diff_density_max 0.902
_refine_diff_density_min -0.686
_refine_ls_abs_structure_details 'Flack (1983), 2001 Friedel pairs'
_refine_ls_abs_structure_Flack -0.013(16)
_refine_ls_extinction_coef 0.0072(18)
_refine_ls_extinction_expression Fc^*^=kFc[1+0.001xFc^2^\l^3^/sin(2\q)]^-1/4^
_refine_ls_extinction_method SHELXL97
_refine_ls_goodness_of_fit_ref 1.065
_refine_ls_hydrogen_treatment constr
_refine_ls_matrix_type full
_refine_ls_number_parameters 309
_refine_ls_number_reflns 4349
_refine_ls_number_restraints 2
_refine_ls_restrained_S_all 1.065
_refine_ls_R_factor_all 0.0617
_refine_ls_R_factor_gt 0.0600
_refine_ls_shift/su_max 0.000
_refine_ls_shift/su_mean 0.000
_refine_ls_structure_factor_coef Fsqd
_refine_ls_weighting_details 'calc w=1/[\s^2^(Fo^2^)+(0.1235P)^2^+0.2142P] where P=(Fo^2^+2Fc^2^)/3'
_refine_ls_weighting_scheme calc
_refine_ls_wR_factor_gt 0.1584
_refine_ls_wR_factor_ref 0.1601
_reflns_number_gt 4201
_reflns_number_total 4349
_reflns_threshold_expression I>2\s(I)
_cod_data_source_file fl2053.cif
_cod_data_source_block I
_cod_depositor_comments
;
The following automatic conversions were performed:
'_symmetry_cell_setting' value 'Monoclinic' changed to 'monoclinic'
according to '/home/saulius/struct/CIF-dictionaries/cif_core.dic'
dictionary named 'cif_core.dic' version 2.4.1 from 2010-06-29.

Automatic conversion script
Id: cif_fix_enum 1527 2010-12-29 10:47:43Z saulius 

The following automatic conversions were performed:

'_symmetry_cell_setting' value 'Monoclinic' changed to 'monoclinic'
according to /home/saulius/struct/CIF-dictionaries/cif_core.dic
dictionary named 'cif_core.dic' version 2.4.1 from 2010-06-29.

Automatic conversion script
Id: cif_fix_values 1715 2011-07-08 13:25:40Z adriana 
;
_cod_original_sg_symbol_H-M 'P n'
_cod_database_code 2210600
_cod_database_fobs_code 2210600

loop_
_symmetry_equiv_pos_as_xyz
'x, y, z'
'x+1/2, -y, z+1/2'

loop_
_atom_site_type_symbol
_atom_site_label
_atom_site_fract_x
_atom_site_fract_y
_atom_site_fract_z
_atom_site_U_iso_or_equiv
_atom_site_adp_type
_atom_site_calc_flag
_atom_site_refinement_flags
_atom_site_occupancy
Br Br1 0.59071(6) 1.1042(3) 0.74739(6) 0.0343(4) Uani d . 1
S S1 0.49688(19) 1.0924(8) 0.95931(16) 0.0289(7) Uani d . 1
Cl Cl1 0.3051(2) 0.1204(9) 0.38436(18) 0.0412(8) Uani d . 1
O O1 0.3731(5) 0.796(3) 0.8607(5) 0.035(2) Uani d . 1
C C1 0.4955(6) 1.009(3) 0.8648(6) 0.0215(18) Uani d . 1
C C2 0.5612(7) 1.120(3) 0.8454(7) 0.026(2) Uani d . 1
C C3 0.6129(7) 1.270(3) 0.9052(7) 0.029(2) Uani d . 1
H H3 0.6610 1.3588 0.9004 0.035 Uiso calc R 1
C C4 0.5832(7) 1.269(3) 0.9699(7) 0.029(2) Uani d . 1
H H4 0.6086 1.3586 1.0164 0.034 Uiso calc R 1
C C5 0.4270(7) 0.842(3) 0.8247(6) 0.022(2) Uani d . 1
C C6 0.4217(7) 0.730(3) 0.7457(6) 0.026(2) Uani d . 1
H H6 0.4649 0.7526 0.7220 0.031 Uiso calc R 1
C C7 0.3597(8) 0.598(3) 0.7065(7) 0.027(2) Uani d . 1
H H7 0.3176 0.5792 0.7319 0.033 Uiso calc R 1
C C11 0.3482(6) 0.477(3) 0.6274(6) 0.023(2) Uani d . 1
C C12 0.4067(7) 0.478(3) 0.5852(6) 0.029(3) Uani d . 1
H H12 0.4554 0.5556 0.6075 0.035 Uiso calc R 1
C C13 0.3946(8) 0.367(3) 0.5111(8) 0.034(3) Uani d . 1
H H13 0.4349 0.3645 0.4829 0.040 Uiso calc R 1
C C14 0.3226(7) 0.258(3) 0.4780(6) 0.029(2) Uani d . 1
C C15 0.2641(7) 0.256(3) 0.5178(7) 0.028(2) Uani d . 1
H H15 0.2154 0.1786 0.4950 0.034 Uiso calc R 1
C C16 0.2771(7) 0.370(3) 0.5934(7) 0.028(3) Uani d . 1
H H16 0.2366 0.3727 0.6213 0.034 Uiso calc R 1
Br Br1A 0.48897(7) -0.1519(3) 0.35885(7) 0.0348(3) Uani d . 1
S S1A 0.70292(17) -0.0748(8) 0.26925(17) 0.0300(7) Uani d . 1
Cl Cl1A 0.12050(19) 0.7757(10) 0.06545(18) 0.0420(8) Uani d . 1
O O1A 0.6054(6) 0.250(3) 0.1504(5) 0.038(2) Uani d . 1
C C1A 0.6071(7) -0.017(3) 0.2666(6) 0.022(2) Uani d . 1
C C2A 0.5879(7) -0.150(3) 0.3333(6) 0.023(2) Uani d . 1
C C3A 0.6466(8) -0.295(3) 0.3822(7) 0.034(3) Uani d . 1
H H3A 0.6417 -0.3968 0.4290 0.041 Uiso calc R 1
C C4A 0.7135(8) -0.272(3) 0.3542(8) 0.033(3) Uani d . 1
H H4A 0.7603 -0.3578 0.3797 0.040 Uiso calc R 1
C C5A 0.5673(7) 0.165(3) 0.1978(6) 0.027(2) Uani d . 1
C C6A 0.4868(7) 0.230(3) 0.1891(6) 0.027(2) Uani d . 1
H H6A 0.4588 0.1335 0.2242 0.033 Uiso calc R 1
C C7A 0.4506(7) 0.423(3) 0.1325(7) 0.027(2) Uani d . 1
H H7A 0.4801 0.5157 0.0983 0.032 Uiso calc R 1
C C11A 0.3695(7) 0.502(3) 0.1190(6) 0.026(2) Uani d . 1
C C12A 0.3201(8) 0.439(3) 0.1708(7) 0.029(3) Uani d . 1
H H12A 0.3397 0.3412 0.2184 0.035 Uiso calc R 1
C C13A 0.2457(7) 0.514(4) 0.1548(7) 0.032(3) Uani d . 1
H H13A 0.2137 0.4623 0.1904 0.038 Uiso calc R 1
C C14A 0.2152(8) 0.669(3) 0.0854(7) 0.032(2) Uani d . 1
C C15A 0.2636(8) 0.739(3) 0.0330(6) 0.030(2) Uani d . 1
H H15A 0.2438 0.8382 -0.0143 0.036 Uiso calc R 1
C C16A 0.3389(7) 0.663(3) 0.0500(6) 0.025(2) Uani d . 1
H H16A 0.3713 0.7193 0.0152 0.030 Uiso calc R 1

loop_
_atom_site_aniso_label
_atom_site_aniso_U_11
_atom_site_aniso_U_22
_atom_site_aniso_U_33
_atom_site_aniso_U_12
_atom_site_aniso_U_13
_atom_site_aniso_U_23
Br1 0.0374(8) 0.0389(7) 0.0302(7) -0.0088(5) 0.0156(5) -0.0046(5)
S1 0.0323(16) 0.0325(15) 0.0218(13) -0.0023(12) 0.0039(11) -0.0034(11)
Cl1 0.048(2) 0.0514(19) 0.0251(13) -0.0050(15) 0.0081(13) -0.0087(13)
O1 0.025(5) 0.051(5) 0.027(4) -0.010(4) 0.002(3) -0.004(4)
C1 0.019(6) 0.026(4) 0.020(5) 0.001(5) 0.004(4) -0.005(5)
C2 0.028(7) 0.027(5) 0.021(5) -0.001(4) 0.002(5) 0.001(4)
C3 0.029(6) 0.027(6) 0.032(6) -0.001(5) 0.003(5) -0.008(5)
C4 0.025(6) 0.039(6) 0.020(5) 0.001(5) -0.001(4) -0.001(5)
C5 0.018(6) 0.027(5) 0.023(5) 0.005(4) 0.006(4) 0.005(4)
C6 0.025(6) 0.030(5) 0.024(5) -0.005(5) 0.011(4) -0.003(5)
C7 0.031(7) 0.024(5) 0.026(6) 0.000(4) 0.004(5) 0.003(4)
C11 0.023(6) 0.017(5) 0.028(5) 0.000(4) 0.001(4) 0.006(4)
C12 0.028(7) 0.031(6) 0.027(6) -0.004(5) -0.001(5) -0.005(4)
C13 0.023(6) 0.047(8) 0.033(7) 0.000(5) 0.011(5) 0.002(5)
C14 0.041(7) 0.023(5) 0.024(5) 0.000(5) 0.009(4) 0.002(4)
C15 0.027(6) 0.030(6) 0.025(6) 0.003(5) -0.003(5) -0.006(5)
C16 0.019(6) 0.040(6) 0.026(6) -0.004(5) 0.002(5) 0.002(4)
Br1A 0.0334(8) 0.0393(6) 0.0342(7) 0.0027(6) 0.0126(5) 0.0062(5)
S1A 0.0210(15) 0.0396(17) 0.0294(14) 0.0027(12) 0.0041(12) 0.0002(12)
Cl1A 0.0327(18) 0.0555(19) 0.0365(16) 0.0123(15) 0.0021(13) -0.0006(15)
O1A 0.036(5) 0.051(6) 0.029(4) 0.001(4) 0.014(4) 0.014(4)
C1A 0.024(6) 0.019(4) 0.020(5) -0.003(4) 0.001(4) -0.005(4)
C2A 0.025(6) 0.025(5) 0.018(5) 0.000(4) 0.001(4) -0.010(4)
C3A 0.046(8) 0.023(5) 0.031(6) 0.007(5) 0.000(5) 0.004(5)
C4A 0.030(7) 0.030(6) 0.039(7) 0.002(5) 0.002(5) 0.000(5)
C5A 0.024(6) 0.033(6) 0.022(5) 0.009(5) 0.002(5) 0.007(4)
C6A 0.027(6) 0.037(6) 0.016(5) -0.002(5) 0.000(4) 0.001(5)
C7A 0.026(6) 0.027(6) 0.027(6) 0.006(4) 0.004(5) 0.003(4)
C11A 0.024(6) 0.027(5) 0.023(5) 0.003(5) -0.003(4) -0.007(5)
C12A 0.038(7) 0.028(5) 0.021(6) 0.004(5) 0.006(5) 0.002(4)
C13A 0.028(6) 0.037(6) 0.030(6) 0.007(5) 0.006(5) 0.004(5)
C14A 0.042(8) 0.022(4) 0.030(6) 0.010(5) 0.000(5) -0.007(4)
C15A 0.039(7) 0.028(5) 0.021(5) 0.008(5) -0.001(4) 0.002(5)
C16A 0.034(7) 0.025(5) 0.017(5) -0.001(4) 0.005(5) 0.004(4)

loop_
_atom_type_symbol
_atom_type_description
_atom_type_scat_dispersion_real
_atom_type_scat_dispersion_imag
_atom_type_scat_source
C C 0.0033 0.0016 'International Tables Vol C Tables 4.2.6.8 and 6.1.1.4'
H H 0.0000 0.0000 'International Tables Vol C Tables 4.2.6.8 and 6.1.1.4'
Br Br -0.2901 2.4595 'International Tables Vol C Tables 4.2.6.8 and 6.1.1.4'
Cl Cl 0.1484 0.1585 'International Tables Vol C Tables 4.2.6.8 and 6.1.1.4'
O O 0.0106 0.0060 'International Tables Vol C Tables 4.2.6.8 and 6.1.1.4'
S S 0.1246 0.1234 'International Tables Vol C Tables 4.2.6.8 and 6.1.1.4'

loop_
_geom_angle_atom_site_label_1
_geom_angle_atom_site_label_2
_geom_angle_atom_site_label_3
_geom_angle
C4 S1 C1 93.0(6)
C2 C1 C5 135.2(10)
C2 C1 S1 108.6(8)
C5 C1 S1 116.1(9)
C1 C2 C3 115.2(11)
C1 C2 Br1 127.5(9)
C3 C2 Br1 117.3(9)
C4 C3 C2 110.2(12)
C4 C3 H3 124.9
C2 C3 H3 124.9
C3 C4 S1 113.0(9)
C3 C4 H4 123.5
S1 C4 H4 123.5
O1 C5 C1 117.6(10)
O1 C5 C6 121.1(11)
C1 C5 C6 121.3(10)
C7 C6 C5 123.1(11)
C7 C6 H6 118.5
C5 C6 H6 118.5
C6 C7 C11 127.6(12)
C6 C7 H7 116.2
C11 C7 H7 116.2
C16 C11 C12 118.8(11)
C16 C11 C7 119.5(11)
C12 C11 C7 121.7(11)
C13 C12 C11 120.7(12)
C13 C12 H12 119.6
C11 C12 H12 119.6
C12 C13 C14 119.5(12)
C12 C13 H13 120.2
C14 C13 H13 120.2
C15 C14 C13 121.1(11)
C15 C14 Cl1 118.2(10)
C13 C14 Cl1 120.7(9)
C14 C15 C16 118.9(11)
C14 C15 H15 120.6
C16 C15 H15 120.6
C11 C16 C15 120.9(12)
C11 C16 H16 119.5
C15 C16 H16 119.5
C4A S1A C1A 92.6(6)
C2A C1A C5A 136.9(11)
C2A C1A S1A 108.3(8)
C5A C1A S1A 114.8(9)
C3A C2A C1A 115.4(11)
C3A C2A Br1A 119.2(10)
C1A C2A Br1A 125.5(9)
C4A C3A C2A 111.0(12)
C4A C3A H3A 124.5
C2A C3A H3A 124.5
C3A C4A S1A 112.7(10)
C3A C4A H4A 123.7
S1A C4A H4A 123.7
O1A C5A C6A 122.6(10)
O1A C5A C1A 117.3(11)
C6A C5A C1A 120.0(11)
C7A C6A C5A 121.7(11)
C7A C6A H6A 119.1
C5A C6A H6A 119.1
C6A C7A C11A 125.7(12)
C6A C7A H7A 117.2
C11A C7A H7A 117.2
C12A C11A C16A 117.4(11)
C12A C11A C7A 124.7(11)
C16A C11A C7A 117.9(11)
C13A C12A C11A 121.9(11)
C13A C12A H12A 119.0
C11A C12A H12A 119.0
C12A C13A C14A 120.3(12)
C12A C13A H13A 119.8
C14A C13A H13A 119.8
C15A C14A C13A 118.9(12)
C15A C14A Cl1A 120.4(9)
C13A C14A Cl1A 120.7(11)
C16A C15A C14A 120.2(10)
C16A C15A H15A 119.9
C14A C15A H15A 119.9
C15A C16A C11A 121.2(11)
C15A C16A H16A 119.4
C11A C16A H16A 119.4

loop_
_geom_bond_atom_site_label_1
_geom_bond_atom_site_label_2
_geom_bond_distance
Br1 C2 1.924(13)
S1 C4 1.682(14)
S1 C1 1.727(11)
Cl1 C14 1.746(11)
O1 C5 1.264(16)
C1 C2 1.358(18)
C1 C5 1.471(16)
C2 C3 1.427(17)
C3 C4 1.357(18)
C3 H3 0.9500
C4 H4 0.9500
C5 C6 1.476(15)
C6 C7 1.320(18)
C6 H6 0.9500
C7 C11 1.481(15)
C7 H7 0.9500
C11 C16 1.387(17)
C11 C12 1.395(16)
C12 C13 1.385(17)
C12 H12 0.9500
C13 C14 1.397(18)
C13 H13 0.9500
C14 C15 1.367(17)
C15 C16 1.414(16)
C15 H15 0.9500
C16 H16 0.9500
Br1A C2A 1.907(12)
S1A C4A 1.697(14)
S1A C1A 1.727(12)
Cl1A C14A 1.731(14)
O1A C5A 1.225(16)
C1A C2A 1.404(17)
C1A C5A 1.505(15)
C2A C3A 1.381(17)
C3A C4A 1.38(2)
C3A H3A 0.9500
C4A H4A 0.9500
C5A C6A 1.451(18)
C6A C7A 1.349(17)
C6A H6A 0.9500
C7A C11A 1.469(17)
C7A H7A 0.9500
C11A C12A 1.413(18)
C11A C16A 1.420(16)
C12A C13A 1.352(18)
C12A H12A 0.9500
C13A C14A 1.415(17)
C13A H13A 0.9500
C14A C15A 1.41(2)
C15A C16A 1.369(18)
C15A H15A 0.9500
C16A H16A 0.9500

loop_
_geom_torsion_atom_site_label_1
_geom_torsion_atom_site_label_2
_geom_torsion_atom_site_label_3
_geom_torsion_atom_site_label_4
_geom_torsion
C4 S1 C1 C2 -0.1(9)
C4 S1 C1 C5 -179.8(9)
C5 C1 C2 C3 179.9(12)
S1 C1 C2 C3 0.2(13)
C5 C1 C2 Br1 1(2)
S1 C1 C2 Br1 -178.5(6)
C1 C2 C3 C4 -0.3(15)
Br1 C2 C3 C4 178.6(9)
C2 C3 C4 S1 0.2(14)
C1 S1 C4 C3 -0.1(10)
C2 C1 C5 O1 -174.9(13)
S1 C1 C5 O1 4.8(14)
C2 C1 C5 C6 6(2)
S1 C1 C5 C6 -174.4(9)
O1 C5 C6 C7 5.0(18)
C1 C5 C6 C7 -175.8(11)
C5 C6 C7 C11 -180.0(11)
C6 C7 C11 C16 -175.1(12)
C6 C7 C11 C12 2.9(18)
C16 C11 C12 C13 -1.3(18)
C7 C11 C12 C13 -179.4(11)
C11 C12 C13 C14 1.0(19)
C12 C13 C14 C15 -0.8(19)
C12 C13 C14 Cl1 179.3(10)
C13 C14 C15 C16 0.8(18)
Cl1 C14 C15 C16 -179.3(9)
C12 C11 C16 C15 1.3(17)
C7 C11 C16 C15 179.4(10)
C14 C15 C16 C11 -1.1(18)
C4A S1A C1A C2A 1.1(9)
C4A S1A C1A C5A 179.2(9)
C5A C1A C2A C3A -178.8(13)
S1A C1A C2A C3A -1.2(13)
C5A C1A C2A Br1A 3(2)
S1A C1A C2A Br1A -179.9(6)
C1A C2A C3A C4A 0.8(15)
Br1A C2A C3A C4A 179.5(9)
C2A C3A C4A S1A 0.1(14)
C1A S1A C4A C3A -0.7(10)
C2A C1A C5A O1A 178.4(13)
S1A C1A C5A O1A 0.9(15)
C2A C1A C5A C6A -2(2)
S1A C1A C5A C6A -179.9(9)
O1A C5A C6A C7A -8.0(19)
C1A C5A C6A C7A 172.9(11)
C5A C6A C7A C11A 179.9(11)
C6A C7A C11A C12A 12.1(19)
C6A C7A C11A C16A -170.0(12)
C16A C11A C12A C13A 2.9(19)
C7A C11A C12A C13A -179.2(12)
C11A C12A C13A C14A -2(2)
C12A C13A C14A C15A 1.0(19)
C12A C13A C14A Cl1A -178.3(10)
C13A C14A C15A C16A -1.3(18)
Cl1A C14A C15A C16A 178.0(9)
C14A C15A C16A C11A 2.5(18)
C12A C11A C16A C15A -3.2(17)
C7A C11A C16A C15A 178.7(11)

loop_
_cod_related_entry_id
_cod_related_entry_database
_cod_related_entry_code
1 ChemSpider 24736308
